data_4341770
loop_
_publ_author_name
'Gerlach, Deidra L.'
'Bhagan, Salome'
'Cruce, Alex A.'
'Burks, Dalton B.'
'Nieto, Ismael'
'Truong, Hai T.'
'Kelley, Steven P.'
'Herbst-Gervasoni, Corey J'
'Jernigan, Katherine L.'
'Bowman, Michael K.'
'Pan, Shanlin'
'Zeller, Matthias'
'Papish, Elizabeth T.'

_publ_section_title
;
 Studies of the Pathways Open to Copper Water Oxidation Catalysts
 Containing Proximal Hydroxy Groups During Basic Electrocatalysis.
;
_journal_name_full 'Inorganic chemistry'
_journal_page_first 141203162841007
_journal_paper_doi 10.1021/ic501018a
_journal_year 2014
_chemical_formula_sum 'C22 H22 Cu N4 O6'
_chemical_formula_weight 501.97
_chemical_name_systematic
; 
 ? 
;
_space_group_crystal_system monoclinic
_space_group_IT_number 15
_space_group_name_Hall '-C 2yc'
_space_group_name_H-M_alt 'C 1 2/c 1'
_symmetry_space_group_name_Hall '-C 2yc'
_symmetry_space_group_name_H-M 'C 1 2/c 1'
_atom_sites_solution_hydrogens mixed
_atom_sites_solution_primary patt
_atom_sites_solution_secondary difmap
_audit_creation_method SHELXL-2013
_cell_angle_alpha 90
_cell_angle_beta 119.325(2)
_cell_angle_gamma 90
_cell_formula_units_Z 4
_cell_length_a 19.4356(8)
_cell_length_b 7.8781(3)
_cell_length_c 15.6246(6)
_cell_measurement_reflns_used 4624
_cell_measurement_temperature 100(2)
_cell_measurement_theta_max 29.46
_cell_measurement_theta_min 2.77
_cell_volume 2085.80(15)
_computing_cell_refinement 'Bruker SAINT'
_computing_data_collection 'Bruker APEX2'
_computing_data_reduction 'Bruker SAINT'
_computing_molecular_graphics 'Bruker SHELXTL'
_computing_publication_material 'Bruker SHELXTL'
_computing_structure_refinement 'SHELXL-2013 (Sheldrick, 2013)'
_computing_structure_solution 'SHELXS-97 (Sheldrick, 2008)'
_diffrn_ambient_temperature 100(2)
_diffrn_measured_fraction_theta_full 1.000
_diffrn_measured_fraction_theta_max 1.000
_diffrn_measurement_device_type 'Bruker APEX-II CCD'
_diffrn_measurement_method '\f and \w scans'
_diffrn_radiation_type MoK\a
_diffrn_radiation_wavelength 0.71073
_diffrn_reflns_av_R_equivalents 0.0426
_diffrn_reflns_av_unetI/netI 0.0369
_diffrn_reflns_Laue_measured_fraction_full 1.000
_diffrn_reflns_Laue_measured_fraction_max 1.000
_diffrn_reflns_limit_h_max 18
_diffrn_reflns_limit_h_min -26
_diffrn_reflns_limit_k_max 10
_diffrn_reflns_limit_k_min -10
_diffrn_reflns_limit_l_max 21
_diffrn_reflns_limit_l_min -21
_diffrn_reflns_number 14583
_diffrn_reflns_point_group_measured_fraction_full 1.000
_diffrn_reflns_point_group_measured_fraction_max 1.000
_diffrn_reflns_theta_full 25.242
_diffrn_reflns_theta_max 29.462
_diffrn_reflns_theta_min 2.404
_exptl_absorpt_coefficient_mu 1.097
_exptl_absorpt_correction_T_max 0.7459
_exptl_absorpt_correction_T_min 0.6284
_exptl_absorpt_correction_type multi-scan
_exptl_absorpt_process_details 'Bruker AXScale'
_exptl_crystal_colour green
_exptl_crystal_density_diffrn 1.599
_exptl_crystal_density_method 'not measured'
_exptl_crystal_description Plate
_exptl_crystal_F_000 1036
_exptl_crystal_size_max 0.170
_exptl_crystal_size_mid 0.110
_exptl_crystal_size_min 0.020
_refine_diff_density_max 0.482
_refine_diff_density_min -0.528
_refine_diff_density_rms 0.076
_refine_ls_extinction_method none
_refine_ls_goodness_of_fit_ref 1.049
_refine_ls_hydrogen_treatment mixed
_refine_ls_matrix_type full
_refine_ls_number_parameters 157
_refine_ls_number_reflns 2900
_refine_ls_number_restraints 0
_refine_ls_restrained_S_all 1.049
_refine_ls_R_factor_all 0.0463
_refine_ls_R_factor_gt 0.0337
_refine_ls_shift/su_max 0.001
_refine_ls_shift/su_mean 0.000
_refine_ls_structure_factor_coef Fsqd
_refine_ls_weighting_details 'w=1/[\s^2^(Fo^2^)+(0.0354P)^2^+3.1604P] where P=(Fo^2^+2Fc^2^)/3'
_refine_ls_weighting_scheme calc
_refine_ls_wR_factor_gt 0.0784
_refine_ls_wR_factor_ref 0.0829
_reflns_Friedel_coverage 0.000
_reflns_number_gt 2413
_reflns_number_total 2900
_reflns_threshold_expression 'I > 2\s(I)'
_cod_data_source_file ic501018a_si_002.cif
_cod_data_source_block complex1c_SK_SB1_SB093
_cod_database_code 4341770
_shelx_space_group_comment
; 
The symmetry employed for this shelxl refinement is uniquely defined 
by the following loop, which should always be used as a source of 
symmetry information in preference to the above space-group names. 
They are only intended as comments. 
;
_shelx_estimated_absorpt_t_min 0.835
_shelx_estimated_absorpt_t_max 0.978
_shelxl_version_number 2013-4

loop_
_space_group_symop_operation_xyz
'x, y, z'
'-x, y, -z+1/2'
'x+1/2, y+1/2, z'
'-x+1/2, y+1/2, -z+1/2'
'-x, -y, -z'
'x, -y, z-1/2'
'-x+1/2, -y+1/2, -z'
'x+1/2, -y+1/2, z-1/2'

loop_
_atom_site_label
_atom_site_type_symbol
_atom_site_fract_x
_atom_site_fract_y
_atom_site_fract_z
_atom_site_U_iso_or_equiv
_atom_site_adp_type
_atom_site_occupancy
_atom_site_site_symmetry_order
_atom_site_calc_flag
_atom_site_refinement_flags_posn
_atom_site_refinement_flags_adp
_atom_site_refinement_flags_occupancy
Cu Cu 0.5000 0.90616(4) 0.7500 0.01050(9) Uani 1 2 d S T P
O1 O 0.42486(8) 0.56353(16) 0.65275(9) 0.0135(3) Uani 1 1 d . . .
H1A H 0.4243(13) 0.448(3) 0.6448(17) 0.020 Uiso 1 1 d . U .
O1S O 0.30475(9) 1.0847(2) 0.63247(11) 0.0248(3) Uani 1 1 d . . .
H1S H 0.3452(17) 1.126(3) 0.634(2) 0.037 Uiso 1 1 d . U .
O2 O 0.57000(7) 1.24971(16) 0.86051(10) 0.0150(3) Uani 1 1 d . . .
N1 N 0.42049(8) 0.75813(18) 0.75614(11) 0.0102(3) Uani 1 1 d . . .
N2 N 0.47738(9) 1.05020(18) 0.83613(11) 0.0106(3) Uani 1 1 d . . .
C1 C 0.39650(10) 0.6073(2) 0.71106(12) 0.0112(3) Uani 1 1 d . . .
C1S C 0.26653(17) 0.9934(5) 0.54497(19) 0.0474(8) Uani 1 1 d . . .
H1S1 H 0.2588 1.0664 0.4902 0.071 Uiso 1 1 calc R U .
H1S2 H 0.2151 0.9544 0.5347 0.071 Uiso 1 1 calc R U .
H1S3 H 0.2987 0.8951 0.5485 0.071 Uiso 1 1 calc R U .
C2 C 0.34292(10) 0.5066(2) 0.72480(13) 0.0137(4) Uani 1 1 d . . .
H2A H 0.3277 0.3979 0.6950 0.016 Uiso 1 1 calc R U .
C3 C 0.31304(11) 0.5688(2) 0.78224(14) 0.0150(4) Uani 1 1 d . . .
H3A H 0.2763 0.5032 0.7918 0.018 Uiso 1 1 calc R U .
C4 C 0.33637(11) 0.7278(2) 0.82655(13) 0.0138(4) Uani 1 1 d . . .
H4A H 0.3155 0.7719 0.8657 0.017 Uiso 1 1 calc R U .
C5 C 0.39015(10) 0.8192(2) 0.81226(13) 0.0112(3) Uani 1 1 d . . .
C6 C 0.42116(10) 0.9880(2) 0.85586(13) 0.0110(3) Uani 1 1 d . . .
C7 C 0.39742(11) 1.0741(2) 0.91309(13) 0.0143(4) Uani 1 1 d . . .
H7A H 0.3581 1.0285 0.9259 0.017 Uiso 1 1 calc R U .
C8 C 0.43266(11) 1.2314(2) 0.95237(14) 0.0160(4) Uani 1 1 d . . .
H8A H 0.4169 1.2942 0.9918 0.019 Uiso 1 1 calc R U .
C9 C 0.48957(11) 1.2939(2) 0.93384(13) 0.0145(4) Uani 1 1 d . . .
H9A H 0.5131 1.4008 0.9599 0.017 Uiso 1 1 calc R U .
C10 C 0.51369(10) 1.1992(2) 0.87553(13) 0.0116(3) Uani 1 1 d . . .

loop_
_atom_site_aniso_label
_atom_site_aniso_U_11
_atom_site_aniso_U_22
_atom_site_aniso_U_33
_atom_site_aniso_U_23
_atom_site_aniso_U_13
_atom_site_aniso_U_12
Cu 0.01489(16) 0.00647(14) 0.01428(16) 0.000 0.01036(12) 0.000
O1 0.0191(6) 0.0094(6) 0.0165(6) -0.0021(5) 0.0123(5) -0.0007(5)
O1S 0.0220(7) 0.0310(8) 0.0261(8) -0.0052(7) 0.0156(6) -0.0079(7)
O2 0.0156(6) 0.0117(6) 0.0225(7) -0.0025(5) 0.0130(6) -0.0021(5)
N1 0.0112(7) 0.0085(7) 0.0125(7) 0.0004(6) 0.0070(6) 0.0001(5)
N2 0.0133(7) 0.0083(7) 0.0114(7) -0.0005(5) 0.0071(6) 0.0011(5)
C1 0.0117(8) 0.0093(8) 0.0121(8) 0.0002(7) 0.0055(6) 0.0007(6)
C1S 0.0372(14) 0.075(2) 0.0320(13) -0.0226(14) 0.0184(12) -0.0236(15)
C2 0.0149(8) 0.0098(8) 0.0149(8) -0.0003(7) 0.0061(7) -0.0025(6)
C3 0.0146(8) 0.0150(9) 0.0185(9) 0.0008(7) 0.0105(7) -0.0034(7)
C4 0.0151(8) 0.0153(9) 0.0150(8) -0.0009(7) 0.0104(7) -0.0016(7)
C5 0.0126(8) 0.0104(8) 0.0114(8) 0.0001(7) 0.0063(6) 0.0007(6)
C6 0.0123(8) 0.0099(8) 0.0105(8) 0.0015(6) 0.0053(6) 0.0010(6)
C7 0.0156(8) 0.0153(9) 0.0158(8) -0.0013(7) 0.0106(7) -0.0005(7)
C8 0.0204(9) 0.0150(9) 0.0165(9) -0.0021(7) 0.0120(7) 0.0024(7)
C9 0.0188(9) 0.0102(8) 0.0154(8) -0.0023(7) 0.0092(7) -0.0004(7)
C10 0.0143(8) 0.0089(8) 0.0112(8) 0.0010(6) 0.0061(7) 0.0007(6)

loop_
_atom_type_symbol
_atom_type_description
_atom_type_scat_dispersion_real
_atom_type_scat_dispersion_imag
_atom_type_scat_source
C C 0.0033 0.0016 'International Tables Vol C Tables 4.2.6.8 and 6.1.1.4'
H H 0.0000 0.0000 'International Tables Vol C Tables 4.2.6.8 and 6.1.1.4'
N N 0.0061 0.0033 'International Tables Vol C Tables 4.2.6.8 and 6.1.1.4'
O O 0.0106 0.0060 'International Tables Vol C Tables 4.2.6.8 and 6.1.1.4'
Cu Cu 0.3201 1.2651 'International Tables Vol C Tables 4.2.6.8 and 6.1.1.4'

loop_
_geom_angle_atom_site_label_1
_geom_angle_atom_site_label_2
_geom_angle_atom_site_label_3
_geom_angle
_geom_angle_site_symmetry_1
_geom_angle_site_symmetry_3
N2 Cu N2 109.56(9) 2_656 .
N2 Cu N1 144.67(6) 2_656 .
N2 Cu N1 82.25(6) . .
N2 Cu N1 82.25(6) 2_656 2_656
N2 Cu N1 144.67(6) . 2_656
N1 Cu N1 107.63(9) . 2_656
C1 N1 C5 120.12(15) . .
C1 N1 Cu 125.16(12) . .
C5 N1 Cu 114.72(12) . .
C10 N2 C6 120.42(15) . .
C10 N2 Cu 124.77(12) . .
C6 N2 Cu 114.80(12) . .
O1 C1 N1 115.96(15) . .
O1 C1 C2 123.24(16) . .
N1 C1 C2 120.78(16) . .
C3 C2 C1 118.63(17) . .
C2 C3 C4 120.33(17) . .
C5 C4 C3 118.56(17) . .
N1 C5 C4 121.51(16) . .
N1 C5 C6 113.99(15) . .
C4 C5 C6 124.49(16) . .
N2 C6 C7 122.18(16) . .
N2 C6 C5 114.17(15) . .
C7 C6 C5 123.63(16) . .
C6 C7 C8 118.33(17) . .
C9 C8 C7 119.89(17) . .
C8 C9 C10 120.15(17) . .
O2 C10 N2 119.01(16) . .
O2 C10 C9 122.02(16) . .
N2 C10 C9 118.96(16) . .

loop_
_geom_bond_atom_site_label_1
_geom_bond_atom_site_label_2
_geom_bond_distance
_geom_bond_site_symmetry_2
Cu N2 1.9675(15) 2_656
Cu N2 1.9676(15) .
Cu N1 1.9755(15) .
Cu N1 1.9755(15) 2_656
O1 C1 1.321(2) .
O1S C1S 1.394(3) .
O2 C10 1.289(2) .
N1 C1 1.343(2) .
N1 C5 1.362(2) .
N2 C10 1.353(2) .
N2 C6 1.364(2) .
C1 C2 1.407(2) .
C2 C3 1.376(3) .
C3 C4 1.395(3) .
C4 C5 1.375(2) .
C5 C6 1.480(2) .
C6 C7 1.370(2) .
C7 C8 1.403(3) .
C8 C9 1.365(3) .
C9 C10 1.423(2) .
